data_7008098
loop_
_publ_author_name
'Barfod, Rasmus'
'Eriksen, Jette'
'Golding, Bernard T.'
'Hammersh\/oi, Anders'
'Jacobsen, Thomas Amos'
'Langkilde, Annette'
'Larsen, Sine'
'M\/onsted, Ole'
'Sargeson, Alan M.'
'S\/orensen, Henning Osholm'

_publ_section_title
;
 Facile cobalt(III) template synthesis of novel branched hexadentate
 polyamine monocarboxylates.
;
_journal_issue 3
_journal_name_full 'Dalton transactions (Cambridge, England : 2003)'
_journal_page_first 491
_journal_page_last 500
_journal_paper_doi 10.1039/b416994h
_journal_year 2005
_chemical_compound_source 'Local laboratory'
_chemical_formula_moiety 'C10 H22 Co N5 O2 2+, Cl4  Zn 2-, H2 O '
_chemical_formula_sum 'C10 H24 Cl4 Co N5 O3 Zn'
_chemical_formula_weight 528.449
_chemical_name_common 'i-(Co(tren-enimgly)) ZnCL4 H2O'
_chemical_name_systematic
;
i-[Co(tren-enimgly)] ZnCL4 H2O
;
_space_group_IT_number 14
_symmetry_cell_setting monoclinic
_symmetry_space_group_name_Hall '-P 2ybc'
_symmetry_space_group_name_H-M 'P 1 21/c 1'
_atom_sites_solution_hydrogens geom
_atom_sites_solution_primary direct
_atom_sites_solution_secondary difmap
_audit_creation_method maXus
_cell_angle_alpha 90.000
_cell_angle_beta 101.501(2)
_cell_angle_gamma 90.000
_cell_formula_units_Z 4
_cell_length_a 11.7097(3)
_cell_length_b 9.0617(2)
_cell_length_c 17.7087(4)
_cell_measurement_reflns_used 162
_cell_measurement_temperature 122.4(5)
_cell_measurement_theta_max 21.767
_cell_measurement_theta_min 3.906
_cell_volume 1841.34(8)
_computing_data_collection KappaCCD
_computing_data_reduction 'EvalCCD (Duisenberg, 1998)'
_computing_structure_refinement 'SHELXL-97 (Sheldrick, 1997)'
_computing_structure_solution 'SIR92 (Altomare et al., 1994)'
_diffrn_measured_fraction_theta_full 0.998
_diffrn_measured_fraction_theta_max 0.998
_diffrn_measurement_device KappaCCD
_diffrn_measurement_method CCD
_diffrn_radiation_source 'fine-focus sealed tube'
_diffrn_radiation_type ' MoK\a'
_diffrn_radiation_wavelength_id all
_diffrn_reflns_av_R_equivalents 0.023
_diffrn_reflns_limit_h_max 15
_diffrn_reflns_limit_h_min -15
_diffrn_reflns_limit_k_max 11
_diffrn_reflns_limit_k_min -11
_diffrn_reflns_limit_l_max 23
_diffrn_reflns_limit_l_min -23
_diffrn_reflns_number 55554
_diffrn_reflns_theta_full 27.50
_diffrn_reflns_theta_max 27.50
_exptl_absorpt_coefficient_mu 2.804
_exptl_absorpt_correction_T_max 0.750
_exptl_absorpt_correction_T_min 0.491
_exptl_absorpt_correction_type integration
_exptl_absorpt_process_details
;
Gaussian integration (Coppens, 1970)
;
_exptl_crystal_colour red
_exptl_crystal_density_diffrn 1.906
_exptl_crystal_density_method 'not measured'
_exptl_crystal_description Cube
_exptl_crystal_F_000 1072
_exptl_crystal_size_max 0.32
_exptl_crystal_size_mid 0.17
_exptl_crystal_size_min 0.12
_refine_diff_density_max 1.872
_refine_diff_density_min -2.158
_refine_diff_density_rms 0.172
_refine_ls_extinction_method none
_refine_ls_goodness_of_fit_ref 1.345
_refine_ls_hydrogen_treatment refxyz
_refine_ls_matrix_type full
_refine_ls_number_parameters 218
_refine_ls_number_reflns 4226
_refine_ls_number_restraints 0
_refine_ls_restrained_S_all 1.345
_refine_ls_R_factor_all 0.0694
_refine_ls_R_factor_gt 0.0666
_refine_ls_shift/su_max 0.001
_refine_ls_shift/su_mean 0.000
_refine_ls_structure_factor_coef Fsqd
_refine_ls_weighting_details 'calc w=1/[\s^2^(Fo^2^)+(0.0000P)^2^+21.0811P] where P=(Fo^2^+2Fc^2^)/3'
_refine_ls_weighting_scheme calc
_refine_ls_wR_factor_gt 0.1444
_refine_ls_wR_factor_ref 0.1467
_reflns_number_gt 4119
_reflns_number_total 4226
_reflns_threshold_expression >2sigma(I)
_cod_data_source_file b416994h.txt
_cod_data_source_block 5
_cod_depositor_comments
;
The following automatic conversions were performed:
'_symmetry_cell_setting' value 'Monoclinic' changed to 'monoclinic'
according to '/home/saulius/struct/CIF-dictionaries/cif_core.dic'
dictionary named 'cif_core.dic' version 2.4.1 from 2010-06-29.

Automatic conversion script
Id: cif_fix_enum 1527 2010-12-29 10:47:43Z saulius 
;
_cod_original_cell_volume 1841.34(7)
_cod_original_sg_symbol_Hall '-P 2ybc '
_cod_original_sg_symbol_H-M 'P 1 21/c 1 '
_cod_original_formula_sum 'C10 H24 Cl4 Co N5 O3 Zn '
_cod_database_code 7008098

loop_
_symmetry_equiv_pos_as_xyz
+X,+Y,+Z
'-X,+Y+ 1/2,-Z+ 1/2'
-X,-Y,-Z
'+X,-Y+ 1/2,+Z+ 1/2'

loop_
_atom_site_label
_atom_site_type_symbol
_atom_site_fract_x
_atom_site_fract_y
_atom_site_fract_z
_atom_site_U_iso_or_equiv
_atom_site_adp_type
_atom_site_occupancy
_atom_site_symmetry_multiplicity
_atom_site_calc_flag
_atom_site_refinement_flags
_atom_site_disorder_assembly
_atom_site_disorder_group
C1 C 0.5602(5) 0.1503(7) 0.4770(3) 0.0186(11) Uani 1 1 d . A .
C2 C 0.6764(6) 0.0702(8) 0.4849(3) 0.0269(14) Uani 1 1 d . . .
H2A H 0.7208 0.1135 0.4505 0.032 Uiso 1 1 d R A .
H2B H 0.6629 -0.0322 0.4723 0.032 Uiso 1 1 d R . .
C3 C 0.8650(6) 0.0652(10) 0.5863(4) 0.0373(19) Uani 1 1 d . . .
H3A H 0.8824 -0.0381 0.5931 0.045 Uiso 1 1 d R A .
H3B H 0.9039 0.1046 0.5478 0.045 Uiso 1 1 d R . .
C4 C 0.9015(5) 0.1434(8) 0.6612(4) 0.0275(14) Uani 1 1 d . A .
H4 H 0.9768 0.1322 0.6940 0.033 Uiso 1 1 d R . .
C5 C 0.8431(5) 0.3221(7) 0.7505(3) 0.0214(12) Uani 1 1 d . A .
H5A H 0.8150 0.2685 0.7899 0.026 Uiso 1 1 d R . .
H5B H 0.9242 0.3446 0.7680 0.026 Uiso 1 1 d R . .
C6 C 0.7708(5) 0.4602(7) 0.7261(3) 0.0201(12) Uani 1 1 d . A .
H6A H 0.8137 0.5239 0.6986 0.024 Uiso 1 1 d R . .
H6B H 0.7560 0.5105 0.7709 0.024 Uiso 1 1 d R . .
C7 C 0.6119(5) 0.5355(6) 0.6179(3) 0.0166(11) Uani 1 1 d . A .
H7A H 0.5355 0.5086 0.5905 0.020 Uiso 1 1 d R . .
H7B H 0.6075 0.6262 0.6452 0.020 Uiso 1 1 d R . .
C8 C 0.6957(5) 0.5513(7) 0.5636(3) 0.0223(12) Uani 1 1 d . A .
H8A H 0.7547 0.6225 0.5835 0.027 Uiso 1 1 d R . .
H8B H 0.6537 0.5832 0.5141 0.027 Uiso 1 1 d R . .
C9 C 0.5701(5) 0.3702(7) 0.7221(3) 0.0205(12) Uani 1 1 d . A .
H9A H 0.6111 0.3480 0.7733 0.025 Uiso 1 1 d R . .
H9B H 0.5155 0.4485 0.7239 0.025 Uiso 1 1 d R . .
C10 C 0.5067(5) 0.2352(7) 0.6866(4) 0.0231(12) Uani 1 1 d . A .
H10A H 0.4536 0.2588 0.6395 0.028 Uiso 1 1 d R . .
H10B H 0.4648 0.1899 0.7218 0.028 Uiso 1 1 d R . .
N1 N 0.7379(6) 0.0744(9) 0.5665(4) 0.018(2) Uiso 0.75(2) 1 d P A 1
H1 H 0.7096 -0.0045 0.5909 0.022 Uiso 0.75(2) 1 calc PR A 1
N1' N 0.7606(18) 0.122(3) 0.5402(13) 0.020(6) Uiso 0.25(2) 1 d P A 2
H1' H 0.7917 0.1939 0.5127 0.024 Uiso 0.25(2) 1 calc PR A 2
N2 N 0.8291(4) 0.2312(6) 0.6807(3) 0.0214(10) Uani 1 1 d . . .
N3 N 0.6572(4) 0.4164(5) 0.6745(3) 0.0154(9) Uani 1 1 d . . .
N4 N 0.7513(4) 0.4050(7) 0.5532(3) 0.0238(11) Uani 1 1 d . . .
H14A H 0.8336 0.4142 0.5725 0.029 Uiso 1 1 d R A .
H14B H 0.7373 0.3794 0.4996 0.029 Uiso 1 1 d R . .
N5 N 0.5976(5) 0.1321(6) 0.6705(3) 0.0257(12) Uani 1 1 d . . .
H15A H 0.5642 0.0496 0.6399 0.031 Uiso 1 1 d R A .
H15B H 0.6475 0.0971 0.7167 0.031 Uiso 1 1 d R . .
O1 O 0.5535(3) 0.2480(5) 0.5287(2) 0.0214(9) Uani 1 1 d . . .
O2 O 0.4796(4) 0.1224(5) 0.4229(2) 0.0275(10) Uani 1 1 d . . .
O3 O 0.9396(9) 0.2708(13) 0.9611(6) 0.060(4) Uani 0.64(2) 1 d P . .
Cl1 Cl 0.83056(15) -0.2972(2) 0.91544(11) 0.0368(4) Uani 1 1 d . . .
Cl2 Cl 0.68653(12) 0.07454(17) 0.86358(8) 0.0204(3) Uani 1 1 d . . .
Cl3 Cl 0.7786(2) -0.1565(2) 0.71723(10) 0.0406(5) Uani 1 1 d . . .
Cl4 Cl 0.99376(14) 0.0294(3) 0.86317(14) 0.0521(6) Uani 1 1 d . . .
Co1 Co 0.68865(7) 0.25149(9) 0.61134(5) 0.0196(2) Uani 1 1 d . A .
Zn1 Zn 0.82375(6) -0.09370(9) 0.84339(4) 0.02295(18) Uani 1 1 d . . .

loop_
_atom_site_aniso_label
_atom_site_aniso_U_11
_atom_site_aniso_U_22
_atom_site_aniso_U_33
_atom_site_aniso_U_23
_atom_site_aniso_U_13
_atom_site_aniso_U_12
C1 0.022(3) 0.018(3) 0.014(3) 0.002(2) 0.001(2) -0.001(2)
C2 0.032(3) 0.030(3) 0.017(3) -0.006(3) 0.000(2) 0.013(3)
C3 0.026(3) 0.061(5) 0.025(3) -0.008(3) 0.003(3) 0.027(3)
C4 0.019(3) 0.040(4) 0.022(3) 0.003(3) 0.000(2) 0.011(3)
C5 0.026(3) 0.017(3) 0.016(3) 0.001(2) -0.007(2) 0.003(2)
C6 0.021(3) 0.020(3) 0.015(3) -0.007(2) -0.006(2) 0.001(2)
C7 0.017(3) 0.015(3) 0.016(3) 0.001(2) -0.001(2) 0.005(2)
C8 0.018(3) 0.030(3) 0.018(3) 0.003(2) 0.003(2) 0.001(2)
C9 0.025(3) 0.022(3) 0.014(3) 0.002(2) 0.004(2) 0.000(2)
C10 0.022(3) 0.019(3) 0.026(3) 0.007(2) 0.001(2) -0.003(2)
N2 0.018(2) 0.019(3) 0.023(2) 0.000(2) -0.0038(19) 0.003(2)
N3 0.017(2) 0.014(2) 0.014(2) 0.0008(18) -0.0013(17) 0.0022(18)
N4 0.016(2) 0.040(3) 0.014(2) -0.005(2) -0.0006(18) 0.006(2)
N5 0.029(3) 0.014(2) 0.027(3) 0.000(2) -0.011(2) 0.002(2)
O1 0.018(2) 0.021(2) 0.021(2) -0.0102(17) -0.0050(16) 0.0040(17)
O2 0.034(2) 0.020(2) 0.020(2) -0.0064(17) -0.0125(18) 0.0054(19)
O3 0.049(6) 0.063(8) 0.061(7) -0.029(6) -0.006(5) 0.018(5)
Cl1 0.0309(8) 0.0342(9) 0.0439(10) 0.0192(8) 0.0039(7) -0.0040(7)
Cl2 0.0166(6) 0.0296(7) 0.0151(6) -0.0002(5) 0.0031(5) 0.0016(6)
Cl3 0.0642(13) 0.0235(8) 0.0303(9) -0.0039(7) 0.0002(8) 0.0148(8)
Cl4 0.0123(7) 0.0663(14) 0.0733(14) 0.0419(12) -0.0018(8) -0.0039(8)
Co1 0.0166(4) 0.0197(4) 0.0188(4) -0.0084(3) -0.0055(3) 0.0075(3)
Zn1 0.0177(3) 0.0257(4) 0.0260(4) 0.0079(3) 0.0058(3) 0.0046(3)

loop_
_atom_type_symbol
_atom_type_description
_atom_type_scat_dispersion_real
_atom_type_scat_dispersion_imag
_atom_type_scat_source
C C 0.0033 0.0016 'International Tables Vol C Tables 4.2.6.8 and 6.1.1.4'
H H 0.0000 0.0000 'International Tables Vol C Tables 4.2.6.8 and 6.1.1.4'
Cl Cl 0.1484 0.1585 'International Tables Vol C Tables 4.2.6.8 and 6.1.1.4'
Co Co 0.3494 0.9721 'International Tables Vol C Tables 4.2.6.8 and 6.1.1.4'
N N 0.0061 0.0033 'International Tables Vol C Tables 4.2.6.8 and 6.1.1.4'
O O 0.0106 0.0060 'International Tables Vol C Tables 4.2.6.8 and 6.1.1.4'
Zn Zn 0.2839 1.4301 'International Tables Vol C Tables 4.2.6.8 and 6.1.1.4'

loop_
_diffrn_radiation_wavelength
0.71073

loop_
_exptl_crystal_face_index_h
_exptl_crystal_face_index_k
_exptl_crystal_face_index_l
_exptl_crystal_face_perp_dist
1 0 0 0.030
0 1 2 0.150
0 -1 2 0.100
0 0 1 0.160
0 -1 -2 0.115
0 0 -1 0.140
-1 0 0 0.090
0 1 -2 0.150
-1 0 2 0.130
1 0 -2 0.110
-3 0 -1 0.080

loop_
_geom_angle_atom_site_label_1
_geom_angle_atom_site_label_2
_geom_angle_atom_site_label_3
_geom_angle
_geom_angle_site_symmetry_1
_geom_angle_site_symmetry_3
_geom_angle_publ_flag
O2 C1 O1 123.3(6) . . yes
O2 C1 C2 120.4(5) . . yes
O1 C1 C2 116.3(5) . . yes
N1' C2 N1 29.2(11) . . yes
N1' C2 C1 114.7(10) . . yes
N1 C2 C1 109.2(5) . . yes
N1' C2 H2A 84.7 . . yes
N1 C2 H2A 112.9 . . yes
C1 C2 H2A 109.5 . . yes
N1' C2 H2B 125.1 . . yes
N1 C2 H2B 106.0 . . yes
C1 C2 H2B 109.7 . . yes
H2A C2 H2B 109.5 . . yes
N1' C3 N1 29.0(10) . . yes
N1' C3 C4 113.6(10) . . yes
N1 C3 C4 106.5(5) . . yes
N1' C3 H3A 124.0 . . yes
N1 C3 H3A 105.4 . . yes
C4 C3 H3A 109.6 . . yes
N1' C3 H3B 86.2 . . yes
N1 C3 H3B 114.4 . . yes
C4 C3 H3B 111.3 . . yes
H3A C3 H3B 109.5 . . yes
N2 C4 C3 117.1(6) . . yes
N2 C4 H4 119.2 . . yes
C3 C4 H4 123.6 . . yes
N2 C5 C6 105.0(4) . . yes
N2 C5 H5A 109.3 . . yes
C6 C5 H5A 111.7 . . yes
N2 C5 H5B 109.2 . . yes
C6 C5 H5B 112.0 . . yes
H5A C5 H5B 109.5 . . yes
N3 C6 C5 109.1(5) . . yes
N3 C6 H6A 109.7 . . yes
C5 C6 H6A 108.7 . . yes
N3 C6 H6B 110.0 . . yes
C5 C6 H6B 109.8 . . yes
H6A C6 H6B 109.5 . . yes
N3 C7 C8 107.8(5) . . yes
N3 C7 H7A 109.0 . . yes
C8 C7 H7A 111.2 . . yes
N3 C7 H7B 109.1 . . yes
C8 C7 H7B 110.2 . . yes
H7A C7 H7B 109.5 . . yes
N4 C8 C7 110.2(5) . . yes
N4 C8 H8A 109.9 . . yes
C7 C8 H8A 110.0 . . yes
N4 C8 H8B 108.0 . . yes
C7 C8 H8B 109.3 . . yes
H8A C8 H8B 109.5 . . yes
C10 C9 N3 109.0(5) . . yes
C10 C9 H9A 109.7 . . yes
N3 C9 H9A 108.8 . . yes
C10 C9 H9B 109.8 . . yes
N3 C9 H9B 110.1 . . yes
H9A C9 H9B 109.5 . . yes
N5 C10 C9 106.2(5) . . yes
N5 C10 H10A 109.8 . . yes
C9 C10 H10A 111.3 . . yes
N5 C10 H10B 109.5 . . yes
C9 C10 H10B 110.5 . . yes
H10A C10 H10B 109.5 . . yes
C3 N1 C2 120.4(7) . . yes
C3 N1 Co1 108.8(5) . . yes
C2 N1 Co1 107.2(5) . . yes
C3 N1 H1 106.6 . . yes
C2 N1 H1 106.6 . . yes
Co1 N1 H1 106.6 . . yes
C2 N1' C3 136.2(17) . . yes
C2 N1' Co1 108.8(13) . . yes
C3 N1' Co1 105.6(12) . . yes
C2 N1' H1' 99.9 . . yes
C3 N1' H1' 99.9 . . yes
Co1 N1' H1' 99.9 . . yes
C4 N2 C5 128.1(5) . . yes
C4 N2 Co1 115.9(4) . . yes
C5 N2 Co1 116.0(4) . . yes
C7 N3 C9 112.7(4) . . yes
C7 N3 C6 111.6(4) . . yes
C9 N3 C6 110.4(4) . . yes
C7 N3 Co1 104.6(3) . . yes
C9 N3 Co1 109.6(4) . . yes
C6 N3 Co1 107.8(3) . . yes
C8 N4 Co1 110.2(4) . . yes
C8 N4 H14A 108.0 . . yes
Co1 N4 H14A 109.3 . . yes
C8 N4 H14B 110.0 . . yes
Co1 N4 H14B 109.9 . . yes
H14A N4 H14B 109.5 . . yes
C10 N5 Co1 104.0(4) . . yes
C10 N5 H15A 111.8 . . yes
Co1 N5 H15A 109.4 . . yes
C10 N5 H15B 112.5 . . yes
Co1 N5 H15B 109.5 . . yes
H15A N5 H15B 109.5 . . yes
C1 O1 Co1 113.1(4) . . yes
N2 Co1 N1 83.8(3) . . yes
N2 Co1 O1 170.2(2) . . yes
N1 Co1 O1 86.6(2) . . yes
N2 Co1 N3 86.5(2) . . yes
N1 Co1 N3 169.2(3) . . yes
O1 Co1 N3 103.15(18) . . yes
N2 Co1 N4 92.4(2) . . yes
N1 Co1 N4 101.6(3) . . yes
O1 Co1 N4 87.1(2) . . yes
N3 Co1 N4 83.7(2) . . yes
N2 Co1 N5 95.5(2) . . yes
N1 Co1 N5 90.0(3) . . yes
O1 Co1 N5 86.8(2) . . yes
N3 Co1 N5 86.0(2) . . yes
N4 Co1 N5 166.6(2) . . yes
N2 Co1 N1' 86.0(6) . . yes
N1 Co1 N1' 20.9(7) . . yes
O1 Co1 N1' 84.2(6) . . yes
N3 Co1 N1' 162.4(8) . . yes
N4 Co1 N1' 80.7(8) . . yes
N5 Co1 N1' 110.5(8) . . yes
Cl1 Zn1 Cl4 113.01(7) . . yes
Cl1 Zn1 Cl3 109.33(8) . . yes
Cl4 Zn1 Cl3 107.69(9) . . yes
Cl1 Zn1 Cl2 113.93(7) . . yes
Cl4 Zn1 Cl2 105.78(8) . . yes
Cl3 Zn1 Cl2 106.73(7) . . yes

loop_
_geom_bond_atom_site_label_1
_geom_bond_atom_site_label_2
_geom_bond_distance
_geom_bond_site_symmetry_2
_geom_bond_publ_flag
C1 O2 1.230(7) . yes
C1 O1 1.288(7) . yes
C1 C2 1.523(8) . yes
C2 N1' 1.33(2) . yes
C2 N1 1.481(9) . yes
C2 H2A 0.9601 . yes
C2 H2B 0.9600 . yes
C3 N1' 1.42(2) . yes
C3 N1 1.462(9) . yes
C3 C4 1.490(9) . yes
C3 H3A 0.9600 . yes
C3 H3B 0.9599 . yes
C4 N2 1.261(8) . yes
C4 H4 0.9600 . yes
C5 N2 1.467(8) . yes
C5 C6 1.524(8) . yes
C5 H5A 0.9600 . yes
C5 H5B 0.9600 . yes
C6 N3 1.510(7) . yes
C6 H6A 0.9601 . yes
C6 H6B 0.9600 . yes
C7 N3 1.496(7) . yes
C7 C8 1.511(8) . yes
C7 H7A 0.9601 . yes
C7 H7B 0.9600 . yes
C8 N4 1.505(8) . yes
C8 H8A 0.9600 . yes
C8 H8B 0.9599 . yes
C9 C10 1.502(8) . yes
C9 N3 1.505(7) . yes
C9 H9A 0.9601 . yes
C9 H9B 0.9600 . yes
C10 N5 1.485(8) . yes
C10 H10A 0.9600 . yes
C10 H10B 0.9599 . yes
N1 Co1 1.929(7) . yes
N1 H1 0.9300 . yes
N1' Co1 2.03(2) . yes
N1' H1' 0.9300 . yes
N2 Co1 1.855(5) . yes
N3 Co1 1.945(5) . yes
N4 Co1 1.958(6) . yes
N4 H14A 0.9600 . yes
N4 H14B 0.9599 . yes
N5 Co1 1.962(6) . yes
N5 H15A 0.9600 . yes
N5 H15B 0.9600 . yes
O1 Co1 1.930(4) . yes
Cl1 Zn1 2.2346(18) . yes
Cl2 Zn1 2.2942(16) . yes
Cl3 Zn1 2.2635(19) . yes
Cl4 Zn1 2.2479(19) . yes

loop_
_geom_torsion_atom_site_label_1
_geom_torsion_atom_site_label_2
_geom_torsion_atom_site_label_3
_geom_torsion_atom_site_label_4
_geom_torsion
_geom_torsion_site_symmetry_1
_geom_torsion_site_symmetry_2
_geom_torsion_site_symmetry_3
_geom_torsion_site_symmetry_4
_geom_torsion_publ_flag
O2 C1 C2 N1' 172.5(14) . . . . yes
O1 C1 C2 N1' -6.5(16) . . . . yes
O2 C1 C2 N1 -156.5(6) . . . . yes
O1 C1 C2 N1 24.5(8) . . . . yes
N1' C3 C4 N2 11.1(16) . . . . yes
N1 C3 C4 N2 -18.9(10) . . . . yes
N2 C5 C6 N3 41.8(6) . . . . yes
N3 C7 C8 N4 31.2(6) . . . . yes
N3 C9 C10 N5 47.4(6) . . . . yes
N1' C3 N1 C2 43.6(18) . . . . yes
C4 C3 N1 C2 152.7(7) . . . . yes
N1' C3 N1 Co1 -80.6(19) . . . . yes
C4 C3 N1 Co1 28.5(8) . . . . yes
N1' C2 N1 C3 -47.3(19) . . . . yes
C1 C2 N1 C3 -153.7(7) . . . . yes
N1' C2 N1 Co1 77.7(19) . . . . yes
C1 C2 N1 Co1 -28.8(7) . . . . yes
N1 C2 N1' C3 70(3) . . . . yes
C1 C2 N1' C3 155(2) . . . . yes
N1 C2 N1' Co1 -69.9(18) . . . . yes
C1 C2 N1' Co1 15.4(19) . . . . yes
N1 C3 N1' C2 -73(3) . . . . yes
C4 C3 N1' C2 -155(2) . . . . yes
N1 C3 N1' Co1 67.5(17) . . . . yes
C4 C3 N1' Co1 -14.0(17) . . . . yes
C3 C4 N2 C5 -179.5(7) . . . . yes
C3 C4 N2 Co1 -1.0(9) . . . . yes
C6 C5 N2 C4 148.4(7) . . . . yes
C6 C5 N2 Co1 -30.1(6) . . . . yes
C8 C7 N3 C9 -169.0(5) . . . . yes
C8 C7 N3 C6 66.1(6) . . . . yes
C8 C7 N3 Co1 -50.1(5) . . . . yes
C10 C9 N3 C7 96.7(6) . . . . yes
C10 C9 N3 C6 -137.8(5) . . . . yes
C10 C9 N3 Co1 -19.3(5) . . . . yes
C5 C6 N3 C7 -150.4(5) . . . . yes
C5 C6 N3 C9 83.5(6) . . . . yes
C5 C6 N3 Co1 -36.2(5) . . . . yes
C7 C8 N4 Co1 2.0(6) . . . . yes
C9 C10 N5 Co1 -52.3(5) . . . . yes
O2 C1 O1 Co1 174.0(5) . . . . yes
C2 C1 O1 Co1 -7.0(7) . . . . yes
C4 N2 Co1 N1 15.0(6) . . . . yes
C5 N2 Co1 N1 -166.4(5) . . . . yes
C4 N2 Co1 O1 0.9(16) . . . . yes
C5 N2 Co1 O1 179.5(11) . . . . yes
C4 N2 Co1 N3 -169.9(5) . . . . yes
C5 N2 Co1 N3 8.7(4) . . . . yes
C4 N2 Co1 N4 -86.4(5) . . . . yes
C5 N2 Co1 N4 92.2(5) . . . . yes
C4 N2 Co1 N5 104.4(5) . . . . yes
C5 N2 Co1 N5 -77.0(5) . . . . yes
C4 N2 Co1 N1' -5.9(9) . . . . yes
C5 N2 Co1 N1' 172.7(9) . . . . yes
C3 N1 Co1 N2 -24.6(6) . . . . yes
C2 N1 Co1 N2 -156.3(6) . . . . yes
C3 N1 Co1 O1 153.0(6) . . . . yes
C2 N1 Co1 O1 21.3(5) . . . . yes
C3 N1 Co1 N3 -51.8(19) . . . . yes
C2 N1 Co1 N3 176.5(13) . . . . yes
C3 N1 Co1 N4 66.6(6) . . . . yes
C2 N1 Co1 N4 -65.1(6) . . . . yes
C3 N1 Co1 N5 -120.2(6) . . . . yes
C2 N1 Co1 N5 108.1(6) . . . . yes
C3 N1 Co1 N1' 70.4(18) . . . . yes
C2 N1 Co1 N1' -61.2(17) . . . . yes
C1 O1 Co1 N2 5.5(15) . . . . yes
C1 O1 Co1 N1 -8.6(5) . . . . yes
C1 O1 Co1 N3 176.1(4) . . . . yes
C1 O1 Co1 N4 93.2(4) . . . . yes
C1 O1 Co1 N5 -98.8(4) . . . . yes
C1 O1 Co1 N1' 12.2(9) . . . . yes
C7 N3 Co1 N2 134.6(4) . . . . yes
C9 N3 Co1 N2 -104.3(4) . . . . yes
C6 N3 Co1 N2 15.8(4) . . . . yes
C7 N3 Co1 N1 161.7(15) . . . . yes
C9 N3 Co1 N1 -77.2(16) . . . . yes
C6 N3 Co1 N1 42.9(17) . . . . yes
C7 N3 Co1 O1 -43.8(4) . . . . yes
C9 N3 Co1 O1 77.3(4) . . . . yes
C6 N3 Co1 O1 -162.6(4) . . . . yes
C7 N3 Co1 N4 41.8(3) . . . . yes
C9 N3 Co1 N4 162.9(4) . . . . yes
C6 N3 Co1 N4 -77.0(4) . . . . yes
C7 N3 Co1 N5 -129.6(4) . . . . yes
C9 N3 Co1 N5 -8.5(4) . . . . yes
C6 N3 Co1 N5 111.6(4) . . . . yes
C7 N3 Co1 N1' 69(2) . . . . yes
C9 N3 Co1 N1' -169(2) . . . . yes
C6 N3 Co1 N1' -49(2) . . . . yes
C8 N4 Co1 N2 -111.2(4) . . . . yes
C8 N4 Co1 N1 164.6(4) . . . . yes
C8 N4 Co1 O1 78.6(4) . . . . yes
C8 N4 Co1 N3 -25.0(4) . . . . yes
C8 N4 Co1 N5 15.3(11) . . . . yes
C8 N4 Co1 N1' 163.2(7) . . . . yes
C10 N5 Co1 N2 120.2(4) . . . . yes
C10 N5 Co1 N1 -156.0(4) . . . . yes
C10 N5 Co1 O1 -69.4(4) . . . . yes
C10 N5 Co1 N3 34.1(4) . . . . yes
C10 N5 Co1 N4 -6.1(11) . . . . yes
C10 N5 Co1 N1' -152.0(7) . . . . yes
C2 N1' Co1 N2 163.5(16) . . . . yes
C3 N1' Co1 N2 11.0(14) . . . . yes
C2 N1' Co1 N1 80(2) . . . . yes
C3 N1' Co1 N1 -72.0(19) . . . . yes
C2 N1' Co1 O1 -15.4(15) . . . . yes
C3 N1' Co1 O1 -167.8(15) . . . . yes
C2 N1' Co1 N3 -131.3(15) . . . . yes
C3 N1' Co1 N3 76(3) . . . . yes
C2 N1' Co1 N4 -103.4(16) . . . . yes
C3 N1' Co1 N4 104.1(14) . . . . yes
C2 N1' Co1 N5 69.1(17) . . . . yes
C3 N1' Co1 N5 -83.4(14) . . . . yes
